data_4324268
loop_
_publ_author_name
'Bao Li'
'Li-Qin Chen'
'Rong-Jia Wei'
'Jun Tao'
'Rong-Bin Huang'
'Lan-Sun Zheng'
'Zhiping Zheng'

_publ_contact_author_address
;
Department of Chemistry
Xiamen University
Xiamen 361005
P. R. China
;
_publ_contact_author_email taojun@xmu.edu.cn
_publ_contact_author_name 'Prof. Jun Tao'
_publ_contact_author_phone 86-592-2188138
_publ_section_title
;
 Thermally Induced and Photoinduced Valence Tautomerism in a
 Two-Dimensional Coordination Polymer
;
_journal_name_full 'Inorganic Chemistry'
_journal_page_first 424
_journal_page_last 426
_journal_paper_doi 10.1021/ic102270h
_journal_volume 50
_journal_year 2011
_chemical_formula_sum 'C81 H104 Co2 N4 O12'
_chemical_formula_weight 1443.54
_chemical_name_systematic
; 
 ? 
;
_space_group_IT_number 15
_symmetry_cell_setting monoclinic
_symmetry_space_group_name_Hall '-C 2yc'
_symmetry_space_group_name_H-M 'C 1 2/c 1'
_atom_sites_solution_hydrogens geom
_atom_sites_solution_primary direct
_atom_sites_solution_secondary difmap
_audit_creation_method SHELXL-97
_cell_angle_alpha 90.00
_cell_angle_beta 96.21(3)
_cell_angle_gamma 90.00
_cell_formula_units_Z 4
_cell_length_a 10.408(2)
_cell_length_b 20.925(4)
_cell_length_c 47.922(10)
_cell_measurement_temperature 293(2)
_cell_volume 10376(4)
_computing_structure_refinement 'SHELXL-97 (Sheldrick, 1997)'
_computing_structure_solution 'SHELXS-97 (Sheldrick, 1990)'
_diffrn_ambient_temperature 293(2)
_diffrn_measured_fraction_theta_full 0.993
_diffrn_measured_fraction_theta_max 0.993
_diffrn_radiation_monochromator graphite
_diffrn_radiation_source 'fine-focus sealed tube'
_diffrn_radiation_type MoK\a
_diffrn_radiation_wavelength 0.71073
_diffrn_reflns_av_R_equivalents 0.1226
_diffrn_reflns_av_sigmaI/netI 0.1071
_diffrn_reflns_limit_h_max 12
_diffrn_reflns_limit_h_min -12
_diffrn_reflns_limit_k_max 25
_diffrn_reflns_limit_k_min -25
_diffrn_reflns_limit_l_max 59
_diffrn_reflns_limit_l_min -59
_diffrn_reflns_number 65839
_diffrn_reflns_theta_full 26.00
_diffrn_reflns_theta_max 26.00
_diffrn_reflns_theta_min 3.21
_exptl_absorpt_coefficient_mu 0.366
_exptl_absorpt_correction_T_max 0.9643
_exptl_absorpt_correction_T_min 0.8982
_exptl_absorpt_correction_type multi-scan
_exptl_crystal_colour 'dark red'
_exptl_crystal_density_diffrn 0.924
_exptl_crystal_description block
_exptl_crystal_F_000 3072
_exptl_crystal_size_max 0.30
_exptl_crystal_size_mid 0.15
_exptl_crystal_size_min 0.10
_refine_diff_density_max 0.638
_refine_diff_density_min -0.206
_refine_diff_density_rms 0.053
_refine_ls_extinction_method none
_refine_ls_goodness_of_fit_ref 0.934
_refine_ls_hydrogen_treatment constr
_refine_ls_matrix_type full
_refine_ls_number_parameters 447
_refine_ls_number_reflns 10148
_refine_ls_number_restraints 0
_refine_ls_restrained_S_all 0.934
_refine_ls_R_factor_all 0.1741
_refine_ls_R_factor_gt 0.0787
_refine_ls_shift/su_max 0.001
_refine_ls_shift/su_mean 0.000
_refine_ls_structure_factor_coef Fsqd
_refine_ls_weighting_details 'calc w=1/[\s^2^(Fo^2^)+(0.1194P)^2^+0.0000P] where P=(Fo^2^+2Fc^2^)/3'
_refine_ls_weighting_scheme calc
_refine_ls_wR_factor_gt 0.1912
_refine_ls_wR_factor_ref 0.2351
_reflns_number_gt 4385
_reflns_number_total 10148
_reflns_threshold_expression >2sigma(I)
_cod_data_source_file ic102270h_si_002.cif
_cod_data_source_block 2DCo
_cod_original_cell_volume 10375(4)
_cod_database_code 4324268

loop_
_symmetry_equiv_pos_as_xyz
'x, y, z'
'-x, y, -z+1/2'
'x+1/2, y+1/2, z'
'-x+1/2, y+1/2, -z+1/2'
'-x, -y, -z'
'x, -y, z-1/2'
'-x+1/2, -y+1/2, -z'
'x+1/2, -y+1/2, z-1/2'

loop_
_atom_site_label
_atom_site_type_symbol
_atom_site_fract_x
_atom_site_fract_y
_atom_site_fract_z
_atom_site_U_iso_or_equiv
_atom_site_adp_type
_atom_site_occupancy
_atom_site_symmetry_multiplicity
_atom_site_calc_flag
_atom_site_refinement_flags
Co1 Co 0.87599(6) 0.48943(3) 0.134704(11) 0.0781(3) Uani 1 1 d .
N1 N 0.9225(5) 0.41930(17) 0.16107(7) 0.0854(11) Uani 1 1 d .
N2 N 1.2714(4) 0.02928(17) 0.16112(7) 0.0774(10) Uani 1 1 d .
O1 O 1.0249(3) 0.53747(14) 0.14763(6) 0.0883(9) Uani 1 1 d .
O2 O 0.8342(3) 0.55621(14) 0.10882(5) 0.0847(9) Uani 1 1 d .
O3 O 0.7300(3) 0.44449(14) 0.11582(6) 0.0823(8) Uani 1 1 d .
O4 O 0.9712(3) 0.45099(14) 0.10766(6) 0.0816(8) Uani 1 1 d .
O5 O 1.0252(4) 0.27051(16) 0.21468(7) 0.1001(10) Uani 1 1 d .
O6 O 1.0436(4) 0.12006(15) 0.21430(6) 0.0954(10) Uani 1 1 d .
C1 C 1.0434(6) 0.4008(3) 0.16756(11) 0.1014(16) Uani 1 1 d .
H1A H 1.1082 0.4228 0.1596 0.122 Uiso 1 1 calc R
C2 C 1.0782(6) 0.3517(3) 0.18513(12) 0.1134(18) Uani 1 1 d .
H2A H 1.1649 0.3411 0.1894 0.136 Uiso 1 1 calc R
C3 C 0.9831(6) 0.3174(2) 0.19660(10) 0.0890(14) Uani 1 1 d .
C4 C 0.8566(6) 0.3337(2) 0.18944(9) 0.0868(14) Uani 1 1 d .
H4A H 0.7901 0.3110 0.1964 0.104 Uiso 1 1 calc R
C5 C 0.8304(6) 0.3850(2) 0.17150(10) 0.0913(14) Uani 1 1 d .
H5A H 0.7445 0.3961 0.1664 0.110 Uiso 1 1 calc R
C6 C 0.9290(5) 0.2345(2) 0.22700(9) 0.0863(14) Uani 1 1 d .
H6A H 0.8807 0.2080 0.2129 0.104 Uiso 1 1 calc R
H6B H 0.8692 0.2629 0.2350 0.104 Uiso 1 1 calc R
C7 C 1.3201(6) 0.0471(2) 0.18614(11) 0.1016(16) Uani 1 1 d .
H7A H 1.4067 0.0381 0.1916 0.122 Uiso 1 1 calc R
C8 C 1.2495(7) 0.0789(3) 0.20525(10) 0.1011(16) Uani 1 1 d .
H8A H 1.2891 0.0919 0.2226 0.121 Uiso 1 1 calc R
C9 C 1.1230(6) 0.0901(2) 0.19783(9) 0.0841(13) Uani 1 1 d .
C10 C 1.0687(6) 0.0692(2) 0.17205(10) 0.1019(16) Uani 1 1 d .
H10A H 0.9811 0.0748 0.1664 0.122 Uiso 1 1 calc R
C11 C 1.1474(6) 0.0400(2) 0.15487(10) 0.0967(15) Uani 1 1 d .
H11A H 1.1100 0.0266 0.1373 0.116 Uiso 1 1 calc R
C12 C 1.1035(5) 0.1514(2) 0.23862(8) 0.0836(13) Uani 1 1 d .
H12A H 1.1745 0.1779 0.2339 0.100 Uiso 1 1 calc R
H12B H 1.1370 0.1203 0.2526 0.100 Uiso 1 1 calc R
C13 C 1.0000 0.1926(3) 0.2500 0.0768(17) Uani 1 2 d S
C14 C 1.0416(5) 0.5820(2) 0.12796(9) 0.0787(12) Uani 1 1 d .
C15 C 0.9377(6) 0.5920(2) 0.10761(9) 0.0797(13) Uani 1 1 d .
C16 C 0.9458(6) 0.6386(2) 0.08598(10) 0.0898(14) Uani 1 1 d .
C17 C 1.0618(7) 0.6699(3) 0.08664(11) 0.1032(17) Uani 1 1 d .
H17A H 1.0704 0.7003 0.0728 0.124 Uiso 1 1 calc R
C18 C 1.1684(6) 0.6593(3) 0.10662(11) 0.1020(16) Uani 1 1 d .
C19 C 1.1555(6) 0.6155(2) 0.12781(10) 0.0960(15) Uani 1 1 d .
H19A H 1.2231 0.6088 0.1418 0.115 Uiso 1 1 calc R
C20 C 0.8329(6) 0.6484(3) 0.06352(11) 0.1019(16) Uani 1 1 d .
C21 C 0.8607(7) 0.7024(3) 0.04314(12) 0.137(2) Uani 1 1 d .
H21A H 0.8771 0.7414 0.0534 0.205 Uiso 1 1 calc R
H21B H 0.7873 0.7079 0.0294 0.205 Uiso 1 1 calc R
H21C H 0.9350 0.6914 0.0339 0.205 Uiso 1 1 calc R
C22 C 0.7108(6) 0.6665(3) 0.07683(14) 0.134(2) Uani 1 1 d .
H22A H 0.7262 0.7049 0.0876 0.201 Uiso 1 1 calc R
H22B H 0.6886 0.6325 0.0889 0.201 Uiso 1 1 calc R
H22C H 0.6410 0.6733 0.0623 0.201 Uiso 1 1 calc R
C23 C 0.8072(7) 0.5862(3) 0.04625(12) 0.131(2) Uani 1 1 d .
H23A H 0.7880 0.5520 0.0585 0.196 Uiso 1 1 calc R
H23B H 0.8825 0.5754 0.0373 0.196 Uiso 1 1 calc R
H23C H 0.7352 0.5926 0.0322 0.196 Uiso 1 1 calc R
C24 C 1.2920(7) 0.6968(4) 0.10494(15) 0.129(2) Uani 1 1 d .
C25 C 1.3268(11) 0.7052(10) 0.0772(2) 0.312(10) Uani 1 1 d .
H25A H 1.3507 0.6647 0.0699 0.468 Uiso 1 1 calc R
H25B H 1.3985 0.7342 0.0776 0.468 Uiso 1 1 calc R
H25C H 1.2546 0.7224 0.0654 0.468 Uiso 1 1 calc R
C26 C 1.3932(11) 0.6846(7) 0.1268(3) 0.305(9) Uani 1 1 d .
H26A H 1.4145 0.6399 0.1270 0.457 Uiso 1 1 calc R
H26B H 1.3652 0.6964 0.1445 0.457 Uiso 1 1 calc R
H26C H 1.4680 0.7092 0.1236 0.457 Uiso 1 1 calc R
C27 C 1.2668(13) 0.7685(5) 0.1055(4) 0.319(10) Uani 1 1 d .
H27A H 1.1984 0.7792 0.0912 0.479 Uiso 1 1 calc R
H27B H 1.3439 0.7911 0.1020 0.479 Uiso 1 1 calc R
H27C H 1.2423 0.7804 0.1235 0.479 Uiso 1 1 calc R
C28 C 0.7606(5) 0.42957(19) 0.09028(9) 0.0732(12) Uani 1 1 d .
C29 C 0.8938(5) 0.4306(2) 0.08670(9) 0.0776(13) Uani 1 1 d .
C30 C 0.9347(5) 0.4099(2) 0.06070(10) 0.0873(14) Uani 1 1 d .
C31 C 0.8389(6) 0.3945(2) 0.04038(10) 0.0886(14) Uani 1 1 d .
H31A H 0.8632 0.3820 0.0231 0.106 Uiso 1 1 calc R
C32 C 0.7047(5) 0.3959(2) 0.04320(9) 0.0819(13) Uani 1 1 d .
C33 C 0.6676(5) 0.41261(19) 0.06899(9) 0.0798(13) Uani 1 1 d .
H33A H 0.5808 0.4124 0.0719 0.096 Uiso 1 1 calc R
C34 C 1.0769(6) 0.4078(3) 0.05653(12) 0.1101(18) Uani 1 1 d .
C35 C 1.1521(7) 0.3639(3) 0.07873(14) 0.139(2) Uani 1 1 d .
H35A H 1.1448 0.3805 0.0972 0.208 Uiso 1 1 calc R
H35B H 1.2415 0.3625 0.0755 0.208 Uiso 1 1 calc R
H35C H 1.1165 0.3216 0.0773 0.208 Uiso 1 1 calc R
C36 C 1.1343(7) 0.4765(4) 0.05969(15) 0.149(3) Uani 1 1 d .
H36A H 1.1270 0.4919 0.0783 0.224 Uiso 1 1 calc R
H36B H 1.0876 0.5043 0.0463 0.224 Uiso 1 1 calc R
H36C H 1.2237 0.4755 0.0564 0.224 Uiso 1 1 calc R
C37 C 1.0927(7) 0.3827(5) 0.02697(14) 0.189(4) Uani 1 1 d .
H37A H 1.0476 0.4104 0.0132 0.284 Uiso 1 1 calc R
H37B H 1.0576 0.3404 0.0249 0.284 Uiso 1 1 calc R
H37C H 1.1828 0.3818 0.0243 0.284 Uiso 1 1 calc R
C38 C 0.6083(6) 0.3801(2) 0.01812(10) 0.0942(15) Uani 1 1 d .
C39 C 0.4695(6) 0.3831(3) 0.02458(12) 0.125(2) Uani 1 1 d .
H39A H 0.4512 0.4251 0.0312 0.187 Uiso 1 1 calc R
H39B H 0.4560 0.3522 0.0388 0.187 Uiso 1 1 calc R
H39C H 0.4130 0.3739 0.0079 0.187 Uiso 1 1 calc R
C40 C 0.6365(8) 0.3116(3) 0.00765(13) 0.138(2) Uani 1 1 d .
H40A H 0.6251 0.2812 0.0222 0.207 Uiso 1 1 calc R
H40B H 0.7238 0.3095 0.0030 0.207 Uiso 1 1 calc R
H40C H 0.5779 0.3018 -0.0087 0.207 Uiso 1 1 calc R
C41 C 0.6290(7) 0.4278(3) -0.00578(11) 0.134(2) Uani 1 1 d .
H41A H 0.6101 0.4704 0.0000 0.201 Uiso 1 1 calc R
H41B H 0.5726 0.4169 -0.0223 0.201 Uiso 1 1 calc R
H41C H 0.7172 0.4257 -0.0099 0.201 Uiso 1 1 calc R

loop_
_atom_site_aniso_label
_atom_site_aniso_U_11
_atom_site_aniso_U_22
_atom_site_aniso_U_33
_atom_site_aniso_U_23
_atom_site_aniso_U_13
_atom_site_aniso_U_12
Co1 0.0943(5) 0.0792(4) 0.0632(4) 0.0060(3) 0.0190(3) 0.0011(3)
N1 0.110(4) 0.078(2) 0.072(2) 0.0134(17) 0.027(2) -0.005(3)
N2 0.083(3) 0.091(2) 0.057(2) -0.0032(17) 0.0048(19) 0.008(2)
O1 0.098(3) 0.095(2) 0.0722(18) 0.0122(16) 0.0107(17) -0.0025(18)
O2 0.099(3) 0.0854(19) 0.0696(17) 0.0146(14) 0.0104(16) 0.0026(19)
O3 0.086(2) 0.0913(19) 0.0730(17) -0.0063(14) 0.0213(16) -0.0080(17)
O4 0.086(2) 0.0895(19) 0.0722(18) 0.0038(15) 0.0196(17) 0.0050(17)
O5 0.103(3) 0.101(2) 0.101(2) 0.0328(19) 0.032(2) 0.007(2)
O6 0.105(3) 0.110(2) 0.0716(18) -0.0276(17) 0.0117(18) 0.013(2)
C1 0.091(4) 0.109(4) 0.105(4) 0.029(3) 0.017(3) 0.013(3)
C2 0.098(4) 0.126(4) 0.120(4) 0.040(4) 0.025(3) 0.010(4)
C3 0.103(5) 0.090(3) 0.080(3) 0.012(2) 0.037(3) 0.006(3)
C4 0.091(4) 0.091(3) 0.082(3) 0.010(2) 0.023(3) -0.013(3)
C5 0.103(4) 0.088(3) 0.086(3) 0.015(3) 0.022(3) 0.004(3)
C6 0.103(4) 0.089(3) 0.070(3) 0.007(2) 0.028(3) -0.002(3)
C7 0.111(5) 0.114(4) 0.082(3) -0.010(3) 0.015(3) 0.000(3)
C8 0.116(5) 0.114(4) 0.074(3) -0.017(3) 0.012(3) 0.012(4)
C9 0.093(4) 0.090(3) 0.068(3) -0.004(2) 0.006(3) 0.007(3)
C10 0.109(4) 0.122(4) 0.074(3) -0.022(3) 0.008(3) 0.021(3)
C11 0.110(5) 0.110(4) 0.070(3) -0.014(3) 0.010(3) 0.016(3)
C12 0.106(4) 0.086(3) 0.059(2) -0.004(2) 0.011(2) 0.002(3)
C13 0.087(5) 0.080(4) 0.064(3) 0.000 0.013(3) 0.000
C14 0.088(4) 0.081(3) 0.069(3) 0.005(2) 0.016(3) -0.003(3)
C15 0.093(4) 0.073(3) 0.075(3) 0.004(2) 0.018(3) -0.002(3)
C16 0.090(4) 0.096(3) 0.084(3) 0.009(3) 0.013(3) 0.000(3)
C17 0.114(5) 0.104(4) 0.093(4) 0.014(3) 0.017(4) -0.010(4)
C18 0.092(4) 0.119(4) 0.096(4) 0.023(3) 0.011(3) -0.015(3)
C19 0.103(5) 0.098(3) 0.085(3) 0.013(3) 0.003(3) 0.007(3)
C20 0.108(5) 0.108(4) 0.089(3) 0.030(3) 0.003(3) 0.006(3)
C21 0.150(6) 0.136(5) 0.119(4) 0.060(4) -0.010(4) -0.010(4)
C22 0.102(5) 0.153(5) 0.146(5) 0.039(4) 0.012(4) 0.040(4)
C23 0.172(7) 0.115(4) 0.098(4) 0.004(3) -0.019(4) -0.002(4)
C24 0.103(5) 0.152(6) 0.129(5) 0.048(4) 0.005(4) -0.023(4)
C25 0.156(10) 0.61(3) 0.178(9) -0.001(13) 0.047(8) -0.133(15)
C26 0.177(11) 0.386(18) 0.328(14) 0.195(14) -0.077(11) -0.150(12)
C27 0.214(14) 0.170(9) 0.56(3) 0.140(13) -0.043(16) -0.049(9)
C28 0.084(4) 0.066(2) 0.073(3) 0.001(2) 0.023(3) 0.006(2)
C29 0.097(4) 0.078(3) 0.061(3) 0.000(2) 0.024(3) 0.010(3)
C30 0.089(4) 0.093(3) 0.083(3) 0.000(2) 0.021(3) 0.009(3)
C31 0.097(4) 0.100(3) 0.071(3) -0.001(2) 0.020(3) 0.010(3)
C32 0.097(4) 0.075(3) 0.075(3) 0.002(2) 0.017(3) -0.003(3)
C33 0.085(4) 0.075(3) 0.081(3) 0.000(2) 0.019(3) 0.006(2)
C34 0.078(4) 0.147(5) 0.113(4) -0.012(4) 0.044(3) 0.011(4)
C35 0.115(6) 0.149(5) 0.153(6) -0.004(5) 0.019(4) 0.031(5)
C36 0.104(5) 0.194(7) 0.158(6) 0.028(5) 0.053(5) -0.014(5)
C37 0.112(6) 0.328(11) 0.136(5) -0.075(7) 0.057(5) 0.014(7)
C38 0.112(5) 0.090(3) 0.081(3) -0.001(2) 0.014(3) -0.001(3)
C39 0.107(5) 0.166(6) 0.099(4) -0.006(4) 0.001(3) -0.003(4)
C40 0.176(7) 0.110(4) 0.123(5) -0.031(3) -0.006(4) 0.002(4)
C41 0.148(6) 0.154(5) 0.098(4) 0.038(4) 0.001(4) -0.004(5)

loop_
_atom_type_symbol
_atom_type_description
_atom_type_scat_dispersion_real
_atom_type_scat_dispersion_imag
_atom_type_scat_source
C C 0.0033 0.0016 'International Tables Vol C Tables 4.2.6.8 and 6.1.1.4'
H H 0.0000 0.0000 'International Tables Vol C Tables 4.2.6.8 and 6.1.1.4'
N N 0.0061 0.0033 'International Tables Vol C Tables 4.2.6.8 and 6.1.1.4'
O O 0.0106 0.0060 'International Tables Vol C Tables 4.2.6.8 and 6.1.1.4'
Co Co 0.3494 0.9721 'International Tables Vol C Tables 4.2.6.8 and 6.1.1.4'

loop_
_geom_angle_atom_site_label_1
_geom_angle_atom_site_label_2
_geom_angle_atom_site_label_3
_geom_angle
_geom_angle_site_symmetry_1
_geom_angle_site_symmetry_3
O2 Co1 O4 88.00(13) . .
O2 Co1 O1 86.80(14) . .
O4 Co1 O1 88.80(14) . .
O2 Co1 O3 86.50(14) . .
O4 Co1 O3 85.16(13) . .
O1 Co1 O3 171.13(11) . .
O2 Co1 N2 90.29(14) . 3_455
O4 Co1 N2 177.32(16) . 3_455
O1 Co1 N2 93.16(16) . 3_455
O3 Co1 N2 92.68(15) . 3_455
O2 Co1 N1 178.65(16) . .
O4 Co1 N1 90.69(15) . .
O1 Co1 N1 92.87(16) . .
O3 Co1 N1 93.70(16) . .
N2 Co1 N1 91.03(16) 3_455 .
C1 N1 C5 117.3(4) . .
C1 N1 Co1 122.2(3) . .
C5 N1 Co1 120.4(4) . .
C7 N2 C11 115.8(4) . .
C7 N2 Co1 122.1(4) . 3_545
C11 N2 Co1 122.1(3) . 3_545
C14 O1 Co1 107.5(3) . .
C15 O2 Co1 108.5(3) . .
C28 O3 Co1 106.9(3) . .
C29 O4 Co1 110.1(3) . .
C3 O5 C6 117.1(4) . .
C9 O6 C12 116.7(4) . .
N1 C1 C2 123.5(5) . .
N1 C1 H1A 118.2 . .
C2 C1 H1A 118.2 . .
C1 C2 C3 119.1(6) . .
C1 C2 H2A 120.4 . .
C3 C2 H2A 120.4 . .
O5 C3 C4 125.4(5) . .
O5 C3 C2 115.8(5) . .
C4 C3 C2 118.8(5) . .
C3 C4 C5 118.0(5) . .
C3 C4 H4A 121.0 . .
C5 C4 H4A 121.0 . .
N1 C5 C4 123.2(5) . .
N1 C5 H5A 118.4 . .
C4 C5 H5A 118.4 . .
O5 C6 C13 107.1(4) . .
O5 C6 H6A 110.3 . .
C13 C6 H6A 110.3 . .
O5 C6 H6B 110.3 . .
C13 C6 H6B 110.3 . .
H6A C6 H6B 108.6 . .
N2 C7 C8 123.8(6) . .
N2 C7 H7A 118.1 . .
C8 C7 H7A 118.1 . .
C9 C8 C7 118.5(5) . .
C9 C8 H8A 120.8 . .
C7 C8 H8A 120.8 . .
C8 C9 O6 124.5(4) . .
C8 C9 C10 118.5(5) . .
O6 C9 C10 117.0(5) . .
C11 C10 C9 118.0(6) . .
C11 C10 H10A 121.0 . .
C9 C10 H10A 121.0 . .
N2 C11 C10 125.3(5) . .
N2 C11 H11A 117.4 . .
C10 C11 H11A 117.4 . .
O6 C12 C13 106.8(4) . .
O6 C12 H12A 110.4 . .
C13 C12 H12A 110.4 . .
O6 C12 H12B 110.4 . .
C13 C12 H12B 110.4 . .
H12A C12 H12B 108.6 . .
C12 C13 C12 111.3(5) 2_755 .
C12 C13 C6 111.7(2) 2_755 2_755
C12 C13 C6 106.0(3) . 2_755
C12 C13 C6 106.0(3) 2_755 .
C12 C13 C6 111.7(2) . .
C6 C13 C6 110.3(5) 2_755 .
O1 C14 C19 122.1(5) . .
O1 C14 C15 116.3(4) . .
C19 C14 C15 121.6(4) . .
O2 C15 C14 117.4(4) . .
O2 C15 C16 122.1(5) . .
C14 C15 C16 120.5(5) . .
C17 C16 C15 115.4(5) . .
C17 C16 C20 124.3(5) . .
C15 C16 C20 120.2(5) . .
C16 C17 C18 124.8(5) . .
C16 C17 H17A 117.6 . .
C18 C17 H17A 117.6 . .
C19 C18 C17 118.1(5) . .
C19 C18 C24 122.1(5) . .
C17 C18 C24 119.7(5) . .
C14 C19 C18 119.5(5) . .
C14 C19 H19A 120.2 . .
C18 C19 H19A 120.2 . .
C16 C20 C22 110.6(4) . .
C16 C20 C21 111.4(5) . .
C22 C20 C21 107.7(5) . .
C16 C20 C23 109.9(5) . .
C22 C20 C23 109.1(6) . .
C21 C20 C23 108.1(4) . .
C20 C21 H21A 109.5 . .
C20 C21 H21B 109.5 . .
H21A C21 H21B 109.5 . .
C20 C21 H21C 109.5 . .
H21A C21 H21C 109.5 . .
H21B C21 H21C 109.5 . .
C20 C22 H22A 109.5 . .
C20 C22 H22B 109.5 . .
H22A C22 H22B 109.5 . .
C20 C22 H22C 109.5 . .
H22A C22 H22C 109.5 . .
H22B C22 H22C 109.5 . .
C20 C23 H23A 109.5 . .
C20 C23 H23B 109.5 . .
H23A C23 H23B 109.5 . .
C20 C23 H23C 109.5 . .
H23A C23 H23C 109.5 . .
H23B C23 H23C 109.5 . .
C26 C24 C25 117.7(9) . .
C26 C24 C18 115.6(6) . .
C25 C24 C18 114.6(7) . .
C26 C24 C27 106.2(10) . .
C25 C24 C27 87.4(10) . .
C18 C24 C27 111.1(7) . .
C24 C25 H25A 109.5 . .
C24 C25 H25B 109.5 . .
H25A C25 H25B 109.5 . .
C24 C25 H25C 109.5 . .
H25A C25 H25C 109.5 . .
H25B C25 H25C 109.5 . .
C24 C26 H26A 109.5 . .
C24 C26 H26B 109.5 . .
H26A C26 H26B 109.5 . .
C24 C26 H26C 109.5 . .
H26A C26 H26C 109.5 . .
H26B C26 H26C 109.5 . .
C24 C27 H27A 109.5 . .
C24 C27 H27B 109.5 . .
H27A C27 H27B 109.5 . .
C24 C27 H27C 109.5 . .
H27A C27 H27C 109.5 . .
H27B C27 H27C 109.5 . .
O3 C28 C33 121.5(4) . .
O3 C28 C29 116.2(4) . .
C33 C28 C29 122.3(4) . .
O4 C29 C28 116.6(4) . .
O4 C29 C30 124.0(5) . .
C28 C29 C30 119.3(5) . .
C31 C30 C29 115.7(5) . .
C31 C30 C34 123.5(5) . .
C29 C30 C34 120.8(5) . .
C30 C31 C32 125.6(4) . .
C30 C31 H31A 117.2 . .
C32 C31 H31A 117.2 . .
C33 C32 C31 117.7(5) . .
C33 C32 C38 122.7(5) . .
C31 C32 C38 119.6(4) . .
C28 C33 C32 119.2(5) . .
C28 C33 H33A 120.4 . .
C32 C33 H33A 120.4 . .
C30 C34 C37 109.6(5) . .
C30 C34 C35 110.8(5) . .
C37 C34 C35 109.6(6) . .
C30 C34 C36 109.2(5) . .
C37 C34 C36 109.0(6) . .
C35 C34 C36 108.6(6) . .
C34 C35 H35A 109.5 . .
C34 C35 H35B 109.5 . .
H35A C35 H35B 109.5 . .
C34 C35 H35C 109.5 . .
H35A C35 H35C 109.5 . .
H35B C35 H35C 109.5 . .
C34 C36 H36A 109.5 . .
C34 C36 H36B 109.5 . .
H36A C36 H36B 109.5 . .
C34 C36 H36C 109.5 . .
H36A C36 H36C 109.5 . .
H36B C36 H36C 109.5 . .
C34 C37 H37A 109.5 . .
C34 C37 H37B 109.5 . .
H37A C37 H37B 109.5 . .
C34 C37 H37C 109.5 . .
H37A C37 H37C 109.5 . .
H37B C37 H37C 109.5 . .
C39 C38 C32 113.2(4) . .
C39 C38 C41 109.7(5) . .
C32 C38 C41 108.2(4) . .
C39 C38 C40 108.8(5) . .
C32 C38 C40 108.9(5) . .
C41 C38 C40 107.9(4) . .
C38 C39 H39A 109.5 . .
C38 C39 H39B 109.5 . .
H39A C39 H39B 109.5 . .
C38 C39 H39C 109.5 . .
H39A C39 H39C 109.5 . .
H39B C39 H39C 109.5 . .
C38 C40 H40A 109.5 . .
C38 C40 H40B 109.5 . .
H40A C40 H40B 109.5 . .
C38 C40 H40C 109.5 . .
H40A C40 H40C 109.5 . .
H40B C40 H40C 109.5 . .
C38 C41 H41A 109.5 . .
C38 C41 H41B 109.5 . .
H41A C41 H41B 109.5 . .
C38 C41 H41C 109.5 . .
H41A C41 H41C 109.5 . .
H41B C41 H41C 109.5 . .

loop_
_geom_bond_atom_site_label_1
_geom_bond_atom_site_label_2
_geom_bond_distance
_geom_bond_site_symmetry_2
Co1 O2 1.888(3) .
Co1 O4 1.894(3) .
Co1 O1 1.894(3) .
Co1 O3 1.927(3) .
Co1 N2 1.944(4) 3_455
Co1 N1 1.963(4) .
N1 C1 1.321(6) .
N1 C5 1.338(6) .
N2 C7 1.304(6) .
N2 C11 1.313(6) .
N2 Co1 1.944(4) 3_545
O1 C14 1.350(5) .
O2 C15 1.318(5) .
O3 C28 1.335(5) .
O4 C29 1.290(5) .
O5 C3 1.349(6) .
O5 C6 1.430(5) .
O6 C9 1.356(6) .
O6 C12 1.422(5) .
C1 C2 1.354(7) .
C1 H1A 0.9300 .
C2 C3 1.384(7) .
C2 H2A 0.9300 .
C3 C4 1.368(7) .
C4 C5 1.383(6) .
C4 H4A 0.9300 .
C5 H5A 0.9300 .
C6 C13 1.534(6) .
C6 H6A 0.9700 .
C6 H6B 0.9700 .
C7 C8 1.403(7) .
C7 H7A 0.9300 .
C8 C9 1.347(7) .
C8 H8A 0.9300 .
C9 C10 1.373(6) .
C10 C11 1.366(7) .
C10 H10A 0.9300 .
C11 H11A 0.9300 .
C12 C13 1.525(5) .
C12 H12A 0.9700 .
C12 H12B 0.9700 .
C13 C12 1.525(6) 2_755
C13 C6 1.534(6) 2_755
C14 C19 1.378(7) .
C14 C15 1.391(7) .
C15 C16 1.433(6) .
C16 C17 1.371(7) .
C16 C20 1.519(7) .
C17 C18 1.402(8) .
C17 H17A 0.9300 .
C18 C19 1.385(7) .
C18 C24 1.515(8) .
C19 H19A 0.9300 .
C20 C22 1.530(8) .
C20 C21 1.541(7) .
C20 C23 1.551(7) .
C21 H21A 0.9600 .
C21 H21B 0.9600 .
C21 H21C 0.9600 .
C22 H22A 0.9600 .
C22 H22B 0.9600 .
C22 H22C 0.9600 .
C23 H23A 0.9600 .
C23 H23B 0.9600 .
C23 H23C 0.9600 .
C24 C26 1.426(11) .
C24 C25 1.427(10) .
C24 C27 1.525(13) .
C25 H25A 0.9600 .
C25 H25B 0.9600 .
C25 H25C 0.9600 .
C26 H26A 0.9600 .
C26 H26B 0.9600 .
C26 H26C 0.9600 .
C27 H27A 0.9600 .
C27 H27B 0.9600 .
C27 H27C 0.9600 .
C28 C33 1.375(6) .
C28 C29 1.415(7) .
C29 C30 1.427(6) .
C30 C31 1.355(7) .
C30 C34 1.516(7) .
C31 C32 1.418(7) .
C31 H31A 0.9300 .
C32 C33 1.379(6) .
C32 C38 1.516(7) .
C33 H33A 0.9300 .
C34 C37 1.536(8) .
C34 C35 1.551(8) .
C34 C36 1.558(9) .
C35 H35A 0.9600 .
C35 H35B 0.9600 .
C35 H35C 0.9600 .
C36 H36A 0.9600 .
C36 H36B 0.9600 .
C36 H36C 0.9600 .
C37 H37A 0.9600 .
C37 H37B 0.9600 .
C37 H37C 0.9600 .
C38 C39 1.511(8) .
C38 C41 1.552(7) .
C38 C40 1.557(7) .
C39 H39A 0.9600 .
C39 H39B 0.9600 .
C39 H39C 0.9600 .
C40 H40A 0.9600 .
C40 H40B 0.9600 .
C40 H40C 0.9600 .
C41 H41A 0.9600 .
C41 H41B 0.9600 .
C41 H41C 0.9600 .

loop_
_geom_torsion_atom_site_label_1
_geom_torsion_atom_site_label_2
_geom_torsion_atom_site_label_3
_geom_torsion_atom_site_label_4
_geom_torsion
_geom_torsion_site_symmetry_1
_geom_torsion_site_symmetry_4
O2 Co1 N1 C1 38(8) . .
O4 Co1 N1 C1 51.6(4) . .
O1 Co1 N1 C1 -37.2(4) . .
O3 Co1 N1 C1 136.8(4) . .
N2 Co1 N1 C1 -130.4(4) 3_455 .
O2 Co1 N1 C5 -136(8) . .
O4 Co1 N1 C5 -123.1(4) . .
O1 Co1 N1 C5 148.1(4) . .
O3 Co1 N1 C5 -37.9(4) . .
N2 Co1 N1 C5 54.9(4) 3_455 .
O2 Co1 O1 C14 -16.1(3) . .
O4 Co1 O1 C14 72.0(3) . .
O3 Co1 O1 C14 24.9(10) . .
N2 Co1 O1 C14 -106.2(3) 3_455 .
N1 Co1 O1 C14 162.6(3) . .
O4 Co1 O2 C15 -73.5(3) . .
O1 Co1 O2 C15 15.4(3) . .
O3 Co1 O2 C15 -158.8(3) . .
N2 Co1 O2 C15 108.5(3) 3_455 .
N1 Co1 O2 C15 -60(8) . .
O2 Co1 O3 C28 68.4(3) . .
O4 Co1 O3 C28 -19.8(3) . .
O1 Co1 O3 C28 27.4(10) . .
N2 Co1 O3 C28 158.6(3) 3_455 .
N1 Co1 O3 C28 -110.2(3) . .
O2 Co1 O4 C29 -69.1(3) . .
O1 Co1 O4 C29 -156.0(3) . .
O3 Co1 O4 C29 17.5(3) . .
N2 Co1 O4 C29 -19(3) 3_455 .
N1 Co1 O4 C29 111.2(3) . .
C5 N1 C1 C2 -3.5(8) . .
Co1 N1 C1 C2 -178.3(4) . .
N1 C1 C2 C3 1.6(9) . .
C6 O5 C3 C4 1.0(7) . .
C6 O5 C3 C2 179.7(4) . .
C1 C2 C3 O5 -177.7(5) . .
C1 C2 C3 C4 1.0(8) . .
O5 C3 C4 C5 177.1(4) . .
C2 C3 C4 C5 -1.5(7) . .
C1 N1 C5 C4 2.9(7) . .
Co1 N1 C5 C4 177.9(3) . .
C3 C4 C5 N1 -0.5(7) . .
C3 O5 C6 C13 -170.9(4) . .
C11 N2 C7 C8 -3.3(7) . .
Co1 N2 C7 C8 176.6(4) 3_545 .
N2 C7 C8 C9 2.2(8) . .
C7 C8 C9 O6 179.8(4) . .
C7 C8 C9 C10 0.8(8) . .
C12 O6 C9 C8 11.8(7) . .
C12 O6 C9 C10 -169.2(4) . .
C8 C9 C10 C11 -2.2(8) . .
O6 C9 C10 C11 178.7(4) . .
C7 N2 C11 C10 1.7(8) . .
Co1 N2 C11 C10 -178.2(4) 3_545 .
C9 C10 C11 N2 1.0(8) . .
C9 O6 C12 C13 168.3(4) . .
O6 C12 C13 C12 67.8(3) . 2_755
O6 C12 C13 C6 -170.6(3) . 2_755
O6 C12 C13 C6 -50.4(5) . .
O5 C6 C13 C12 -176.2(3) . 2_755
O5 C6 C13 C12 -54.9(5) . .
O5 C6 C13 C6 62.7(3) . 2_755
Co1 O1 C14 C19 -165.6(4) . .
Co1 O1 C14 C15 14.0(5) . .
Co1 O2 C15 C14 -11.5(5) . .
Co1 O2 C15 C16 167.1(3) . .
O1 C14 C15 O2 -1.8(6) . .
C19 C14 C15 O2 177.7(4) . .
O1 C14 C15 C16 179.5(4) . .
C19 C14 C15 C16 -1.0(7) . .
O2 C15 C16 C17 -176.9(4) . .
C14 C15 C16 C17 1.8(7) . .
O2 C15 C16 C20 0.3(7) . .
C14 C15 C16 C20 178.9(5) . .
C15 C16 C17 C18 -0.3(8) . .
C20 C16 C17 C18 -177.3(5) . .
C16 C17 C18 C19 -2.0(9) . .
C16 C17 C18 C24 179.5(6) . .
O1 C14 C19 C18 178.1(4) . .
C15 C14 C19 C18 -1.4(7) . .
C17 C18 C19 C14 2.8(8) . .
C24 C18 C19 C14 -178.8(6) . .
C17 C16 C20 C22 -125.0(6) . .
C15 C16 C20 C22 58.1(6) . .
C17 C16 C20 C21 -5.2(8) . .
C15 C16 C20 C21 177.9(5) . .
C17 C16 C20 C23 114.5(6) . .
C15 C16 C20 C23 -62.4(6) . .
C19 C18 C24 C26 -0.8(12) . .
C17 C18 C24 C26 177.6(9) . .
C19 C18 C24 C25 141.1(11) . .
C17 C18 C24 C25 -40.5(13) . .
C19 C18 C24 C27 -121.9(10) . .
C17 C18 C24 C27 56.5(11) . .
Co1 O3 C28 C33 -162.6(3) . .
Co1 O3 C28 C29 19.1(4) . .
Co1 O4 C29 C28 -11.4(5) . .
Co1 O4 C29 C30 168.1(3) . .
O3 C28 C29 O4 -5.7(6) . .
C33 C28 C29 O4 175.9(4) . .
O3 C28 C29 C30 174.7(4) . .
C33 C28 C29 C30 -3.6(6) . .
O4 C29 C30 C31 -175.3(4) . .
C28 C29 C30 C31 4.2(6) . .
O4 C29 C30 C34 3.0(7) . .
C28 C29 C30 C34 -177.5(5) . .
C29 C30 C31 C32 -1.6(7) . .
C34 C30 C31 C32 -179.8(5) . .
C30 C31 C32 C33 -1.9(7) . .
C30 C31 C32 C38 177.3(5) . .
O3 C28 C33 C32 -178.2(4) . .
C29 C28 C33 C32 0.0(6) . .
C31 C32 C33 C28 2.6(6) . .
C38 C32 C33 C28 -176.6(4) . .
C31 C30 C34 C37 -2.8(8) . .
C29 C30 C34 C37 179.0(6) . .
C31 C30 C34 C35 -123.8(6) . .
C29 C30 C34 C35 58.0(7) . .
C31 C30 C34 C36 116.5(6) . .
C29 C30 C34 C36 -61.6(7) . .
C33 C32 C38 C39 -1.3(7) . .
C31 C32 C38 C39 179.5(5) . .
C33 C32 C38 C41 120.4(5) . .
C31 C32 C38 C41 -58.8(6) . .
C33 C32 C38 C40 -122.5(5) . .
C31 C32 C38 C40 58.3(6) . .
